data_7206227
loop_
_publ_author_name
'Pilati, Tullio'
'Cozzi, Franco'

_publ_section_title
;
 Structures of hydro-, chloro-, and bromo-substituted maleimides and
 2,6-diaminopyridines, and of some of their 1&#x2009;:&#x2009;1
 heterodimers
;
_journal_issue 14
_journal_name_full CrystEngComm
_journal_page_first 4549
_journal_paper_doi 10.1039/c1ce05166k
_journal_volume 13
_journal_year 2011
_chemical_formula_moiety 'C5 H5 Cl2 N3, C4 H3 N O2'
_chemical_formula_sum 'C9 H8 Cl2 N4 O2'
_chemical_formula_weight 275.09
_chemical_name_systematic
;
?
;
_space_group_IT_number 2
_symmetry_cell_setting triclinic
_symmetry_space_group_name_Hall '-P 1'
_symmetry_space_group_name_H-M 'P -1'
_atom_sites_solution_hydrogens difmap
_atom_sites_solution_primary direct
_atom_sites_solution_secondary difmap
_audit_creation_method SHELXL-97
_cell_angle_alpha 78.312(8)
_cell_angle_beta 83.145(10)
_cell_angle_gamma 83.916(10)
_cell_formula_units_Z 2
_cell_length_a 6.8874(8)
_cell_length_b 7.5131(10)
_cell_length_c 11.0277(16)
_cell_measurement_reflns_used 2802
_cell_measurement_temperature 103(2)
_cell_measurement_theta_max 30.33
_cell_measurement_theta_min 2.78
_cell_volume 552.84(13)
_computing_cell_refinement 'Bruker SAINT'
_computing_data_collection 'Bruker APEX2'
_computing_data_reduction 'Bruker SAINT'
_computing_molecular_graphics
;
ORTEP-3 (Farrugia, L.J. (1997) Jour. Appl. Cryst. 30, 565)
Mercury (Macrae, C. F., Edgington, P. R., McCabe, P., Pidcock, E.,
Shields, G. P., Taylor, R., Towler, M. & van de Streek, J. (2006).
J. Appl. Cryst. 39, 453-457
;
_computing_publication_material SHELXTL
_computing_structure_refinement 'SHELXL (Sheldrick, G. M. (2008). Acta Cryst. A64, 112-122)'
_computing_structure_solution
;
SIR2002 (Burla, M. C., Camalli, M., Carrozzini, B., Cascarano, G. L.,
Giacovazzo, C., Polidori, G. & Spagna, R. (2003).
J. Appl. Cryst. 36, 1103.)
;
_diffrn_ambient_temperature 103(2)
_diffrn_measured_fraction_theta_full 0.992
_diffrn_measured_fraction_theta_max 0.992
_diffrn_measurement_device_type 'Bruker APEX-II CCD'
_diffrn_measurement_method '\f and \w scans'
_diffrn_radiation_monochromator graphite
_diffrn_radiation_source 'fine-focus sealed tube'
_diffrn_radiation_type MoK\a
_diffrn_radiation_wavelength 0.71073
_diffrn_reflns_av_R_equivalents 0.0563
_diffrn_reflns_av_sigmaI/netI 0.0597
_diffrn_reflns_limit_h_max 9
_diffrn_reflns_limit_h_min -9
_diffrn_reflns_limit_k_max 10
_diffrn_reflns_limit_k_min -10
_diffrn_reflns_limit_l_max 15
_diffrn_reflns_limit_l_min -15
_diffrn_reflns_number 13273
_diffrn_reflns_theta_full 30.57
_diffrn_reflns_theta_max 30.57
_diffrn_reflns_theta_min 1.90
_diffrn_standards_decay_% 0.00
_exptl_absorpt_coefficient_mu 0.582
_exptl_absorpt_correction_type none
_exptl_crystal_colour 'intense yellow'
_exptl_crystal_density_diffrn 1.653
_exptl_crystal_density_method 'not measured'
_exptl_crystal_description table
_exptl_crystal_F_000 280
_exptl_crystal_size_max 0.16
_exptl_crystal_size_mid 0.10
_exptl_crystal_size_min 0.02
_refine_diff_density_max 0.718
_refine_diff_density_min -0.493
_refine_diff_density_rms 0.098
_refine_ls_extinction_method none
_refine_ls_goodness_of_fit_ref 1.056
_refine_ls_hydrogen_treatment refall
_refine_ls_matrix_type full
_refine_ls_number_parameters 186
_refine_ls_number_reflns 3374
_refine_ls_number_restraints 2
_refine_ls_restrained_S_all 1.056
_refine_ls_R_factor_all 0.0866
_refine_ls_R_factor_gt 0.0515
_refine_ls_shift/su_max 0.000
_refine_ls_shift/su_mean 0.000
_refine_ls_structure_factor_coef Fsqd
_refine_ls_weighting_details 'w=1/[\s^2^(Fo^2^)+(0.0577P)^2^+0.5492P] where P=(Fo^2^+2Fc^2^)/3'
_refine_ls_weighting_scheme calc
_refine_ls_wR_factor_gt 0.1165
_refine_ls_wR_factor_ref 0.1316
_reflns_number_gt 2345
_reflns_number_total 3374
_reflns_threshold_expression I>2\s(I)
_cod_data_source_file c1ce05166k.txt
_cod_data_source_block cz22
_cod_database_code 7206227

loop_
_symmetry_equiv_pos_as_xyz
'x, y, z'
'-x, -y, -z'

loop_
_atom_site_label
_atom_site_type_symbol
_atom_site_fract_x
_atom_site_fract_y
_atom_site_fract_z
_atom_site_U_iso_or_equiv
_atom_site_adp_type
_atom_site_occupancy
_atom_site_symmetry_multiplicity
_atom_site_calc_flag
_atom_site_refinement_flags
_atom_site_disorder_assembly
_atom_site_disorder_group
Cl1 Cl 0.19018(9) 1.01924(9) 0.88637(6) 0.01739(16) Uani 1 1 d . . .
Cl2 Cl 0.90547(9) 0.64238(9) 0.88092(6) 0.01888(16) Uani 1 1 d . . .
N1 N 0.5235(3) 0.7951(3) 0.62729(19) 0.0139(4) Uani 1 1 d . . .
N2 N 0.2150(3) 0.9471(3) 0.6257(2) 0.0174(5) Uani 1 1 d D . .
H2A H 0.212(4) 0.929(4) 0.557(2) 0.011(7) Uiso 1 1 d D . .
H2B H 0.108(4) 0.996(5) 0.659(3) 0.031(10) Uiso 1 1 d D . .
N3 N 0.8326(3) 0.6435(3) 0.6171(2) 0.0181(5) Uani 1 1 d D . .
H3A H 0.825(5) 0.639(4) 0.546(2) 0.016(8) Uiso 1 1 d D . .
H3B H 0.941(4) 0.597(4) 0.647(3) 0.021(8) Uiso 1 1 d D . .
C1 C 0.3722(3) 0.8809(3) 0.6881(2) 0.0124(5) Uani 1 1 d . . .
C2 C 0.3831(4) 0.9029(3) 0.8106(2) 0.0141(5) Uani 1 1 d . . .
C3 C 0.5483(4) 0.8326(3) 0.8696(2) 0.0131(5) Uani 1 1 d . . .
H3 H 0.557(5) 0.838(4) 0.955(3) 0.022(8) Uiso 1 1 d . . .
C4 C 0.7008(3) 0.7435(4) 0.8065(2) 0.0140(5) Uani 1 1 d . . .
C5 C 0.6875(3) 0.7285(3) 0.6832(2) 0.0130(5) Uani 1 1 d . . .
O1 O 0.1747(3) 0.8581(3) 0.36449(18) 0.0187(4) Uani 1 1 d . . .
O2 O 0.7817(3) 0.5539(3) 0.35807(18) 0.0200(4) Uani 1 1 d . . .
N4 N 0.4796(3) 0.7067(3) 0.3937(2) 0.0152(4) Uani 1 1 d . . .
H4 H 0.498(5) 0.727(5) 0.459(3) 0.024(9) Uiso 1 1 d . . .
C6 C 0.3195(3) 0.7686(3) 0.3283(2) 0.0133(5) Uani 1 1 d . . .
C7 C 0.3648(4) 0.7063(4) 0.2061(2) 0.0163(5) Uani 1 1 d . . .
H7 H 0.264(4) 0.733(4) 0.137(3) 0.014(7) Uiso 1 1 d . . .
C8 C 0.5419(4) 0.6182(4) 0.2039(2) 0.0164(5) Uani 1 1 d . . .
H8 H 0.622(5) 0.556(4) 0.134(3) 0.019(8) Uiso 1 1 d . . .
C9 C 0.6223(4) 0.6182(3) 0.3251(2) 0.0145(5) Uani 1 1 d . . .

loop_
_atom_site_aniso_label
_atom_site_aniso_U_11
_atom_site_aniso_U_22
_atom_site_aniso_U_33
_atom_site_aniso_U_23
_atom_site_aniso_U_13
_atom_site_aniso_U_12
Cl1 0.0119(3) 0.0209(3) 0.0195(3) -0.0085(2) 0.0026(2) 0.0022(2)
Cl2 0.0137(3) 0.0226(3) 0.0201(3) -0.0038(2) -0.0070(2) 0.0048(2)
N1 0.0087(9) 0.0162(11) 0.0163(10) -0.0041(8) -0.0011(7) 0.0033(8)
N2 0.0088(10) 0.0259(13) 0.0178(11) -0.0083(9) -0.0021(8) 0.0067(9)
N3 0.0105(10) 0.0267(13) 0.0173(11) -0.0085(10) -0.0030(8) 0.0087(9)
C1 0.0078(10) 0.0132(12) 0.0149(11) -0.0019(9) 0.0002(8) 0.0018(8)
C2 0.0105(11) 0.0133(12) 0.0174(12) -0.0041(9) 0.0016(9) 0.0023(9)
C3 0.0126(11) 0.0138(11) 0.0132(11) -0.0034(9) -0.0011(8) -0.0010(9)
C4 0.0096(11) 0.0158(12) 0.0160(11) -0.0022(9) -0.0028(8) 0.0020(9)
C5 0.0082(10) 0.0137(12) 0.0160(11) -0.0028(9) 0.0007(8) 0.0018(9)
O1 0.0099(8) 0.0201(10) 0.0250(10) -0.0057(8) -0.0015(7) 0.0061(7)
O2 0.0111(9) 0.0234(10) 0.0240(10) -0.0048(8) -0.0016(7) 0.0054(7)
N4 0.0093(9) 0.0208(12) 0.0154(10) -0.0060(9) -0.0028(8) 0.0058(8)
C6 0.0096(10) 0.0130(12) 0.0172(11) -0.0026(9) -0.0027(8) 0.0012(9)
C7 0.0160(12) 0.0168(13) 0.0158(12) -0.0025(10) -0.0017(9) -0.0015(10)
C8 0.0181(12) 0.0157(12) 0.0149(12) -0.0031(9) 0.0000(9) -0.0013(10)
C9 0.0106(11) 0.0143(12) 0.0177(12) -0.0037(9) 0.0020(9) 0.0004(9)

loop_
_atom_type_symbol
_atom_type_description
_atom_type_scat_dispersion_real
_atom_type_scat_dispersion_imag
_atom_type_scat_source
C C 0.0033 0.0016 'International Tables Vol C Tables 4.2.6.8 and 6.1.1.4'
H H 0.0000 0.0000 'International Tables Vol C Tables 4.2.6.8 and 6.1.1.4'
N N 0.0061 0.0033 'International Tables Vol C Tables 4.2.6.8 and 6.1.1.4'
O O 0.0106 0.0060 'International Tables Vol C Tables 4.2.6.8 and 6.1.1.4'
Cl Cl 0.1484 0.1585 'International Tables Vol C Tables 4.2.6.8 and 6.1.1.4'

loop_
_geom_angle_atom_site_label_1
_geom_angle_atom_site_label_2
_geom_angle_atom_site_label_3
_geom_angle
_geom_angle_site_symmetry_1
_geom_angle_site_symmetry_3
_geom_angle_publ_flag
C1 N1 C5 120.6(2) . . ?
C1 N2 H2A 120(2) . . ?
C1 N2 H2B 124(2) . . ?
H2A N2 H2B 116(3) . . ?
C5 N3 H3A 121(2) . . ?
C5 N3 H3B 123(2) . . ?
H3A N3 H3B 116(3) . . ?
N1 C1 N2 117.3(2) . . ?
N1 C1 C2 120.4(2) . . ?
N2 C1 C2 122.3(2) . . ?
C3 C2 C1 119.6(2) . . ?
C3 C2 Cl1 120.41(19) . . ?
C1 C2 Cl1 119.95(18) . . ?
C4 C3 C2 119.2(2) . . ?
C4 C3 H3 119(2) . . ?
C2 C3 H3 122(2) . . ?
C3 C4 C5 119.7(2) . . ?
C3 C4 Cl2 120.40(19) . . ?
C5 C4 Cl2 119.88(19) . . ?
N3 C5 N1 117.4(2) . . ?
N3 C5 C4 122.1(2) . . ?
N1 C5 C4 120.5(2) . . ?
C9 N4 C6 111.2(2) . . ?
C9 N4 H4 121(2) . . ?
C6 N4 H4 127(2) . . ?
O1 C6 N4 125.4(2) . . ?
O1 C6 C7 128.5(2) . . ?
N4 C6 C7 106.1(2) . . ?
C8 C7 C6 108.3(2) . . ?
C8 C7 H7 129.2(16) . . ?
C6 C7 H7 122.5(16) . . ?
C7 C8 C9 108.0(2) . . ?
C7 C8 H8 129.7(17) . . ?
C9 C8 H8 122.2(17) . . ?
O2 C9 N4 125.4(2) . . ?
O2 C9 C8 128.2(2) . . ?
N4 C9 C8 106.4(2) . . ?

loop_
_geom_bond_atom_site_label_1
_geom_bond_atom_site_label_2
_geom_bond_distance
_geom_bond_site_symmetry_2
_geom_bond_publ_flag
Cl1 C2 1.736(3) . ?
Cl2 C4 1.742(2) . ?
N1 C1 1.348(3) . ?
N1 C5 1.352(3) . ?
N2 C1 1.349(3) . ?
N2 H2A 0.80(2) . ?
N2 H2B 0.86(3) . ?
N3 C5 1.348(3) . ?
N3 H3A 0.80(2) . ?
N3 H3B 0.86(3) . ?
C1 C2 1.405(3) . ?
C2 C3 1.381(3) . ?
C3 C4 1.379(4) . ?
C3 H3 0.96(3) . ?
C4 C5 1.401(3) . ?
O1 C6 1.216(3) . ?
O2 C9 1.218(3) . ?
N4 C9 1.367(3) . ?
N4 C6 1.378(3) . ?
N4 H4 0.79(4) . ?
C6 C7 1.503(4) . ?
C7 C8 1.325(4) . ?
C7 H7 1.07(3) . ?
C8 C9 1.507(4) . ?
C8 H8 1.05(3) . ?

loop_
_geom_torsion_atom_site_label_1
_geom_torsion_atom_site_label_2
_geom_torsion_atom_site_label_3
_geom_torsion_atom_site_label_4
_geom_torsion
_geom_torsion_site_symmetry_1
_geom_torsion_site_symmetry_2
_geom_torsion_site_symmetry_3
_geom_torsion_site_symmetry_4
_geom_torsion_publ_flag
C5 N1 C1 N2 178.7(2) . . . . ?
C5 N1 C1 C2 0.2(4) . . . . ?
N1 C1 C2 C3 -1.4(4) . . . . ?
N2 C1 C2 C3 -179.8(2) . . . . ?
N1 C1 C2 Cl1 178.21(19) . . . . ?
N2 C1 C2 Cl1 -0.2(4) . . . . ?
C1 C2 C3 C4 0.7(4) . . . . ?
Cl1 C2 C3 C4 -178.9(2) . . . . ?
C2 C3 C4 C5 1.2(4) . . . . ?
C2 C3 C4 Cl2 -176.51(19) . . . . ?
C1 N1 C5 N3 179.7(2) . . . . ?
C1 N1 C5 C4 1.7(4) . . . . ?
C3 C4 C5 N3 179.7(2) . . . . ?
Cl2 C4 C5 N3 -2.6(4) . . . . ?
C3 C4 C5 N1 -2.4(4) . . . . ?
Cl2 C4 C5 N1 175.32(19) . . . . ?
C9 N4 C6 O1 -176.9(2) . . . . ?
C9 N4 C6 C7 2.0(3) . . . . ?
O1 C6 C7 C8 177.7(3) . . . . ?
N4 C6 C7 C8 -1.2(3) . . . . ?
C6 C7 C8 C9 0.0(3) . . . . ?
C6 N4 C9 O2 177.8(2) . . . . ?
C6 N4 C9 C8 -2.0(3) . . . . ?
C7 C8 C9 O2 -178.6(3) . . . . ?
C7 C8 C9 N4 1.2(3) . . . . ?

loop_
_cod_related_entry_id
_cod_related_entry_database
_cod_related_entry_code
1 ChemSpider 30653789
